data_2000066
loop_
_publ_author_name
'Averbuch-Pouchot, M. T.'
'Durif, A.'
'Guitel, J. C.'

_publ_section_title
;
 Structures of glycine monophosphate and glycine cyclo-triphosphate
;
_journal_issue 1
_journal_name_full
;
 Acta Crystallographica, Section C: Crystal Structure Communications
;
_journal_page_first 99
_journal_page_last 102
_journal_paper_doi 10.1107/s0108270187008539
_journal_volume 44
_journal_year 1988
_chemical_formula_sum 'C2 H8 N O6 P'
_space_group_IT_number 14
_symmetry_cell_setting monoclinic
_symmetry_space_group_name_Hall '-P 2ybc'
_symmetry_space_group_name_H-M 'P 1 21/c 1'
_cell_angle_alpha 90
_cell_angle_beta 114.7(2)
_cell_angle_gamma 90
_cell_formula_units_Z 4
_cell_length_a 9.580(2)
_cell_length_b 7.840(2)
_cell_length_c 9.249(3)
_cell_volume 631.110
_diffrn_ambient_temperature ?
_exptl_crystal_colour colorless
_exptl_crystal_density_diffrn 1.821
_refine_ls_R_factor_gt 0.024
_refine_ls_wR_factor_gt 0.024
_cod_original_sg_symbol_H-M 'P 21/c'
_cod_original_formula_sum 'C2 H8 N1 O6 P1'
_cod_database_code 2000066

loop_
_symmetry_equiv_pos_site_id
_symmetry_equiv_pos_as_xyz
1 x,y,z
2 -x,1/2+y,1/2-z
3 -x,-y,-z
4 x,-1/2-y,-1/2+z

loop_
_atom_site_label
_atom_site_type_symbol
_atom_site_fract_x
_atom_site_fract_y
_atom_site_fract_z
P1 P 0.09984(4) 0.84591(5) 0.77730(4)
O1 O 0.1583(1) 0.7085(2) 0.6938(1)
O2 O -0.0467(1) 0.9219(2) 0.6421(1)
O3 O 0.2196(1) 0.9795(2) 0.8554(1)
O4 O 0.0514(1) 0.7510(2) 0.8909(1)
O5 O 0.6107(2) 0.4799(2) 0.8891(2)
O6 O 0.5182(1) 0.3952(2) 0.6366(1)
N1 N 0.2481(2) 0.3015(2) 0.6191(2)
C1 C 0.3615(2) 0.3636(2) 0.7748(2)
C2 C 0.5104(2) 0.4185(2) 0.7723(2)
H1 H 0.128(3) 0.722(3) 0.591(3)
H2 H -0.042(3) 1.014(4) 0.634(3)
H3 H 0.624(3) 0.426(4) 0.643(3)
H4 H 0.241(2) 0.374(3) 0.535(2)
H5 H 0.154(2) 0.293(3) 0.626(2)
H6 H 0.280(3) 0.199(3) 0.596(3)
H7 H 0.319(3) 0.461(3) 0.800(3)
H8 H 0.377(2) 0.273(3) 0.850(2)

loop_
_atom_type_symbol
_atom_type_radius_bond
C 0.68
H 0.23
N 0.68
O 0.68
P 1.05
